data_1519588
loop_
_publ_author_name
'Marson, Charles M.'
'Coles, Simon J.'
'Hursthouse, Michael B.'

_publ_section_title
;
 3-benzyl-6-ethyl-7-(hydroxymethyl)-1,8-dioxa-4-azacycloundecane-5,9,11-trione
;
_journal_name_full 'Crystal Structure Report Archive'
_journal_page_first 892
_journal_year 2004
_chemical_absolute_configuration unk
_chemical_formula_moiety 'C18 H23 N O6'
_chemical_formula_sum 'C18 H23 N O6'
_chemical_formula_weight 349.37
_space_group_IT_number 4
_symmetry_cell_setting monoclinic
_symmetry_space_group_name_Hall 'P 2yb'
_symmetry_space_group_name_H-M 'P 1 21 1'
_atom_sites_solution_hydrogens geom
_atom_sites_solution_primary direct
_atom_sites_solution_secondary difmap
_cell_angle_alpha 90.00
_cell_angle_beta 101.70(5)
_cell_angle_gamma 90.00
_cell_formula_units_Z 2
_cell_length_a 8.713(4)
_cell_length_b 6.582(4)
_cell_length_c 15.739(7)
_cell_measurement_reflns_used 2032
_cell_measurement_temperature 120(2)
_cell_measurement_theta_max 27.48
_cell_measurement_theta_min 2.91
_cell_volume 883.9(8)
_computing_cell_refinement 'DENZO, COLLECT'
_computing_data_reduction 'DENZO, COLLECT'
_computing_molecular_graphics 'PLATON (Spek, 1990)'
_computing_structure_refinement 'SHELXL-97 (Sheldrick, 1997)'
_computing_structure_solution 'SHELXS-97 (Sheldrick, 1997)'
_diffrn_ambient_temperature 120(2)
_diffrn_detector_area_resol_mean 9.091
_diffrn_measured_fraction_theta_full 0.986
_diffrn_measured_fraction_theta_max 0.986
_diffrn_measurement_device_type 'Bruker-Nonius KappaCCD Area Detector'
_diffrn_measurement_method '\f and \w scans'
_diffrn_radiation_monochromator '10cm confocal mirrors'
_diffrn_radiation_source 'Bruker-Nonius FR591 rotating anode'
_diffrn_radiation_type MoK\a
_diffrn_radiation_wavelength 0.71073
_diffrn_reflns_av_R_equivalents 0.0000
_diffrn_reflns_av_sigmaI/netI 0.0564
_diffrn_reflns_limit_h_max 11
_diffrn_reflns_limit_h_min -11
_diffrn_reflns_limit_k_max 8
_diffrn_reflns_limit_k_min -8
_diffrn_reflns_limit_l_max 20
_diffrn_reflns_limit_l_min -20
_diffrn_reflns_number 3834
_diffrn_reflns_theta_full 27.50
_diffrn_reflns_theta_max 27.50
_diffrn_reflns_theta_min 3.37
_exptl_absorpt_coefficient_mu 0.099
_exptl_absorpt_correction_T_max 0.9990
_exptl_absorpt_correction_T_min 0.9432
_exptl_absorpt_correction_type multi-scan
_exptl_absorpt_process_details 'SADABS V2.10 (Sheldrick, G.M., 2003)'
_exptl_crystal_colour colourless
_exptl_crystal_density_diffrn 1.313
_exptl_crystal_density_method 'not measured'
_exptl_crystal_description blade
_exptl_crystal_F_000 372
_exptl_crystal_size_max 0.60
_exptl_crystal_size_mid 0.06
_exptl_crystal_size_min 0.01
_refine_diff_density_max 0.239
_refine_diff_density_min -0.210
_refine_diff_density_rms 0.052
_refine_ls_extinction_coef 0.059(5)
_refine_ls_extinction_expression Fc^*^=kFc[1+0.001xFc^2^\l^3^/sin(2\q)]^-1/4^
_refine_ls_extinction_method SHELXL
_refine_ls_goodness_of_fit_ref 1.380
_refine_ls_hydrogen_treatment mixed
_refine_ls_matrix_type full
_refine_ls_number_parameters 233
_refine_ls_number_reflns 3834
_refine_ls_number_restraints 1
_refine_ls_restrained_S_all 1.379
_refine_ls_R_factor_all 0.0811
_refine_ls_R_factor_gt 0.0570
_refine_ls_shift/su_max 0.028
_refine_ls_shift/su_mean 0.004
_refine_ls_structure_factor_coef Fsqd
_refine_ls_weighting_details 'calc w=1/[\s^2^(Fo^2^)+(0.0180P)^2^+0.1542P] where P=(Fo^2^+2Fc^2^)/3'
_refine_ls_weighting_scheme calc
_refine_ls_wR_factor_gt 0.0983
_refine_ls_wR_factor_ref 0.1043
_reflns_number_gt 3081
_reflns_number_total 3834
_reflns_threshold_expression >2sigma(I)
_cod_data_source_file eCrystal-892.cif
_cod_data_source_block 04src1124
_cod_depositor_comments
;
Citation :
Marson, Charles M. and Coles, Simon J. and Hursthouse, Michael B. (2004) 
University of Southampton, Crystal Structure Report Archive. 

More at:
http://ecrystals.chem.soton.ac.uk/892/

The following automatic conversions were performed:

'_symmetry_cell_setting' value 'Monoclinic' changed to 'monoclinic'
according to the built-in table from CIF Core dictionary named
'cif_core.dic' version 2.4.1 from 2010-06-29.

Automatic conversion script
Id: cif_fix_values 3271 2015-04-21 07:52:19Z andrius 
;
_cod_original_sg_symbol_H-M P2(1)
_cod_database_code 1519588

loop_
_symmetry_equiv_pos_as_xyz
'x, y, z'
'-x, y+1/2, -z'

loop_
_atom_site_label
_atom_site_type_symbol
_atom_site_fract_x
_atom_site_fract_y
_atom_site_fract_z
_atom_site_U_iso_or_equiv
_atom_site_adp_type
_atom_site_occupancy
_atom_site_symmetry_multiplicity
_atom_site_calc_flag
_atom_site_refinement_flags
_atom_site_disorder_assembly
_atom_site_disorder_group
C1 C 0.2646(3) 0.2188(4) 0.26490(17) 0.0292(6) Uani 1 1 d . . .
C2 C 0.0914(3) 0.2235(4) 0.22181(16) 0.0287(6) Uani 1 1 d . . .
H2 H 0.0490 0.0832 0.2252 0.034 Uiso 1 1 calc R . .
C3 C 0.0700(3) 0.2788(4) 0.12533(17) 0.0350(7) Uani 1 1 d . . .
H3A H -0.0422 0.3058 0.1015 0.042 Uiso 1 1 calc R . .
H3B H 0.1293 0.4045 0.1194 0.042 Uiso 1 1 calc R . .
C4 C 0.1262(4) 0.1103(5) 0.0738(2) 0.0473(8) Uani 1 1 d . . .
H4A H 0.2391 0.0903 0.0944 0.071 Uiso 1 1 calc R . .
H4B H 0.1053 0.1473 0.0122 0.071 Uiso 1 1 calc R . .
H4C H 0.0706 -0.0157 0.0814 0.071 Uiso 1 1 calc R . .
C5 C -0.0002(3) 0.3658(4) 0.27106(16) 0.0288(6) Uani 1 1 d . . .
H5 H -0.1123 0.3216 0.2577 0.035 Uiso 1 1 calc R . .
C6 C 0.0032(3) 0.5912(4) 0.25300(19) 0.0352(6) Uani 1 1 d . . .
H6A H -0.0445 0.6151 0.1912 0.042 Uiso 1 1 calc R . .
H6B H -0.0623 0.6619 0.2883 0.042 Uiso 1 1 calc R . .
C7 C 0.0176(3) 0.1729(4) 0.40121(17) 0.0298(6) Uani 1 1 d . . .
C8 C 0.0958(3) 0.1620(4) 0.49688(17) 0.0338(6) Uani 1 1 d . . .
H8A H 0.1337 0.2981 0.5183 0.041 Uiso 1 1 calc R . .
H8B H 0.0201 0.1135 0.5315 0.041 Uiso 1 1 calc R . .
C9 C 0.2311(3) 0.0165(4) 0.50499(17) 0.0332(6) Uani 1 1 d . . .
C10 C 0.4502(3) -0.0486(4) 0.44083(18) 0.0351(6) Uani 1 1 d . . .
H10A H 0.4097 -0.1893 0.4397 0.042 Uiso 1 1 calc R . .
H10B H 0.5508 -0.0416 0.4833 0.042 Uiso 1 1 calc R . .
C11 C 0.4736(3) 0.0134(4) 0.35089(17) 0.0290(6) Uani 1 1 d . . .
H11 H 0.5320 0.1450 0.3552 0.035 Uiso 1 1 calc R . .
C12 C 0.5683(3) -0.1503(4) 0.31574(17) 0.0332(6) Uani 1 1 d . . .
H12A H 0.6726 -0.1599 0.3547 0.040 Uiso 1 1 calc R . .
H12B H 0.5151 -0.2826 0.3179 0.040 Uiso 1 1 calc R . .
C13 C 0.5914(3) -0.1166(4) 0.22453(17) 0.0325(6) Uani 1 1 d . . .
C14 C 0.5938(3) -0.2822(5) 0.17060(19) 0.0385(7) Uani 1 1 d . . .
H14 H 0.5741 -0.4143 0.1903 0.046 Uiso 1 1 calc R . .
C15 C 0.6245(3) -0.2573(5) 0.0880(2) 0.0459(8) Uani 1 1 d . . .
H15 H 0.6274 -0.3726 0.0520 0.055 Uiso 1 1 calc R . .
C16 C 0.6509(3) -0.0668(5) 0.0580(2) 0.0459(8) Uani 1 1 d . . .
H16 H 0.6728 -0.0499 0.0017 0.055 Uiso 1 1 calc R . .
C17 C 0.6452(3) 0.0996(5) 0.1107(2) 0.0438(7) Uani 1 1 d . . .
H17 H 0.6615 0.2320 0.0901 0.053 Uiso 1 1 calc R . .
C18 C 0.6157(3) 0.0750(4) 0.19335(19) 0.0370(7) Uani 1 1 d . . .
H18 H 0.6121 0.1907 0.2290 0.044 Uiso 1 1 calc R . .
N1 N 0.3203(2) 0.0392(3) 0.29420(14) 0.0290(5) Uani 1 1 d . . .
O1 O 0.34634(19) 0.3744(3) 0.27137(12) 0.0371(5) Uani 1 1 d . . .
O2 O 0.1549(2) 0.6783(3) 0.27084(15) 0.0467(6) Uani 1 1 d . . .
H2A H 0.2215 0.5892 0.2657 0.070 Uiso 1 1 calc R . .
O3 O 0.05707(19) 0.3434(3) 0.36495(11) 0.0294(4) Uani 1 1 d . . .
O4 O -0.0631(2) 0.0409(3) 0.36339(12) 0.0333(4) Uani 1 1 d . . .
O5 O 0.2399(2) -0.1468(3) 0.54011(13) 0.0432(5) Uani 1 1 d . . .
O6 O 0.33888(19) 0.0915(3) 0.46430(12) 0.0331(4) Uani 1 1 d . . .
H1N H 0.258(3) -0.067(5) 0.2880(17) 0.035(8) Uiso 1 1 d . . .

loop_
_atom_site_aniso_label
_atom_site_aniso_U_11
_atom_site_aniso_U_22
_atom_site_aniso_U_33
_atom_site_aniso_U_23
_atom_site_aniso_U_13
_atom_site_aniso_U_12
C1 0.0260(13) 0.0275(15) 0.0364(15) -0.0004(11) 0.0117(11) -0.0015(12)
C2 0.0268(13) 0.0274(13) 0.0323(15) 0.0049(11) 0.0072(11) -0.0028(11)
C3 0.0315(15) 0.0387(16) 0.0347(16) 0.0025(12) 0.0066(12) 0.0003(12)
C4 0.0543(18) 0.0515(19) 0.0382(17) -0.0002(14) 0.0139(14) -0.0009(16)
C5 0.0225(12) 0.0310(14) 0.0311(15) 0.0017(11) 0.0013(10) -0.0046(12)
C6 0.0304(14) 0.0283(14) 0.0468(17) 0.0045(13) 0.0077(12) -0.0012(12)
C7 0.0255(13) 0.0294(14) 0.0361(15) -0.0006(12) 0.0098(11) -0.0013(11)
C8 0.0340(15) 0.0355(16) 0.0325(15) -0.0019(12) 0.0080(12) -0.0012(12)
C9 0.0309(14) 0.0366(17) 0.0309(15) -0.0032(12) 0.0030(12) -0.0021(12)
C10 0.0288(14) 0.0310(15) 0.0450(18) 0.0011(12) 0.0064(12) 0.0044(11)
C11 0.0254(13) 0.0244(13) 0.0375(16) 0.0020(10) 0.0068(11) -0.0005(10)
C12 0.0253(13) 0.0305(14) 0.0431(16) 0.0032(12) 0.0054(11) 0.0015(12)
C13 0.0219(12) 0.0349(15) 0.0406(16) 0.0000(12) 0.0064(11) 0.0032(12)
C14 0.0343(15) 0.0352(15) 0.0454(18) -0.0006(13) 0.0069(13) -0.0030(13)
C15 0.0420(17) 0.051(2) 0.0445(19) -0.0088(15) 0.0083(14) 0.0019(16)
C16 0.0396(16) 0.056(2) 0.0430(19) 0.0024(14) 0.0104(14) 0.0035(14)
C17 0.0374(16) 0.0403(17) 0.056(2) 0.0056(15) 0.0143(14) -0.0029(14)
C18 0.0312(14) 0.0348(16) 0.0463(18) 0.0005(13) 0.0112(12) -0.0012(12)
N1 0.0232(11) 0.0246(12) 0.0389(14) 0.0011(9) 0.0056(10) 0.0000(9)
O1 0.0286(9) 0.0264(10) 0.0556(13) 0.0026(9) 0.0067(8) -0.0039(8)
O2 0.0321(11) 0.0251(10) 0.0826(16) 0.0008(10) 0.0112(10) -0.0028(8)
O3 0.0290(9) 0.0268(9) 0.0324(10) -0.0009(8) 0.0065(7) -0.0042(8)
O4 0.0350(10) 0.0281(10) 0.0374(11) -0.0001(8) 0.0085(8) -0.0039(8)
O5 0.0365(11) 0.0416(12) 0.0526(13) 0.0152(10) 0.0115(9) 0.0036(10)
O6 0.0304(9) 0.0304(10) 0.0406(11) 0.0003(8) 0.0119(8) 0.0023(8)

loop_
_atom_type_symbol
_atom_type_description
_atom_type_scat_dispersion_real
_atom_type_scat_dispersion_imag
_atom_type_scat_source
C C 0.0033 0.0016 'International Tables Vol C Tables 4.2.6.8 and 6.1.1.4'
H H 0.0000 0.0000 'International Tables Vol C Tables 4.2.6.8 and 6.1.1.4'
N N 0.0061 0.0033 'International Tables Vol C Tables 4.2.6.8 and 6.1.1.4'
O O 0.0106 0.0060 'International Tables Vol C Tables 4.2.6.8 and 6.1.1.4'

loop_
_geom_angle_atom_site_label_1
_geom_angle_atom_site_label_2
_geom_angle_atom_site_label_3
_geom_angle
_geom_angle_site_symmetry_1
_geom_angle_site_symmetry_3
O1 C1 N1 123.0(2) . .
O1 C1 C2 121.4(2) . .
N1 C1 C2 115.6(2) . .
C1 C2 C3 110.8(2) . .
C1 C2 C5 110.9(2) . .
C3 C2 C5 112.5(2) . .
C1 C2 H2 107.5 . .
C3 C2 H2 107.5 . .
C5 C2 H2 107.5 . .
C4 C3 C2 111.7(2) . .
C4 C3 H3A 109.3 . .
C2 C3 H3A 109.3 . .
C4 C3 H3B 109.3 . .
C2 C3 H3B 109.3 . .
H3A C3 H3B 107.9 . .
C3 C4 H4A 109.5 . .
C3 C4 H4B 109.5 . .
H4A C4 H4B 109.5 . .
C3 C4 H4C 109.5 . .
H4A C4 H4C 109.5 . .
H4B C4 H4C 109.5 . .
O3 C5 C6 105.8(2) . .
O3 C5 C2 109.93(19) . .
C6 C5 C2 118.1(2) . .
O3 C5 H5 107.5 . .
C6 C5 H5 107.5 . .
C2 C5 H5 107.5 . .
O2 C6 C5 114.4(2) . .
O2 C6 H6A 108.7 . .
C5 C6 H6A 108.7 . .
O2 C6 H6B 108.7 . .
C5 C6 H6B 108.7 . .
H6A C6 H6B 107.6 . .
O4 C7 O3 125.0(2) . .
O4 C7 C8 123.8(2) . .
O3 C7 C8 111.1(2) . .
C9 C8 C7 107.4(2) . .
C9 C8 H8A 110.2 . .
C7 C8 H8A 110.2 . .
C9 C8 H8B 110.2 . .
C7 C8 H8B 110.2 . .
H8A C8 H8B 108.5 . .
O5 C9 O6 124.4(2) . .
O5 C9 C8 125.7(3) . .
O6 C9 C8 109.8(2) . .
O6 C10 C11 106.9(2) . .
O6 C10 H10A 110.3 . .
C11 C10 H10A 110.3 . .
O6 C10 H10B 110.3 . .
C11 C10 H10B 110.3 . .
H10A C10 H10B 108.6 . .
N1 C11 C10 108.7(2) . .
N1 C11 C12 110.8(2) . .
C10 C11 C12 109.3(2) . .
N1 C11 H11 109.3 . .
C10 C11 H11 109.3 . .
C12 C11 H11 109.3 . .
C13 C12 C11 115.3(2) . .
C13 C12 H12A 108.4 . .
C11 C12 H12A 108.4 . .
C13 C12 H12B 108.4 . .
C11 C12 H12B 108.4 . .
H12A C12 H12B 107.5 . .
C14 C13 C18 118.5(3) . .
C14 C13 C12 119.3(3) . .
C18 C13 C12 122.1(2) . .
C13 C14 C15 120.7(3) . .
C13 C14 H14 119.6 . .
C15 C14 H14 119.6 . .
C16 C15 C14 120.4(3) . .
C16 C15 H15 119.8 . .
C14 C15 H15 119.8 . .
C17 C16 C15 119.3(3) . .
C17 C16 H16 120.4 . .
C15 C16 H16 120.4 . .
C16 C17 C18 120.4(3) . .
C16 C17 H17 119.8 . .
C18 C17 H17 119.8 . .
C13 C18 C17 120.7(3) . .
C13 C18 H18 119.7 . .
C17 C18 H18 119.7 . .
C1 N1 C11 122.9(2) . .
C1 N1 H1N 119.7(18) . .
C11 N1 H1N 116.4(18) . .
C6 O2 H2A 109.5 . .
C7 O3 C5 116.76(19) . .
C9 O6 C10 117.5(2) . .

loop_
_geom_bond_atom_site_label_1
_geom_bond_atom_site_label_2
_geom_bond_distance
_geom_bond_site_symmetry_2
C1 O1 1.240(3) .
C1 N1 1.325(3) .
C1 C2 1.524(3) .
C2 C3 1.536(4) .
C2 C5 1.538(4) .
C2 H2 1.0000 .
C3 C4 1.513(4) .
C3 H3A 0.9900 .
C3 H3B 0.9900 .
C4 H4A 0.9800 .
C4 H4B 0.9800 .
C4 H4C 0.9800 .
C5 O3 1.468(3) .
C5 C6 1.512(4) .
C5 H5 1.0000 .
C6 O2 1.416(3) .
C6 H6A 0.9900 .
C6 H6B 0.9900 .
C7 O4 1.198(3) .
C7 O3 1.335(3) .
C7 C8 1.523(4) .
C8 C9 1.504(4) .
C8 H8A 0.9900 .
C8 H8B 0.9900 .
C9 O5 1.204(3) .
C9 O6 1.334(3) .
C10 O6 1.440(3) .
C10 C11 1.526(4) .
C10 H10A 0.9900 .
C10 H10B 0.9900 .
C11 N1 1.457(3) .
C11 C12 1.528(4) .
C11 H11 1.0000 .
C12 C13 1.506(4) .
C12 H12A 0.9900 .
C12 H12B 0.9900 .
C13 C14 1.384(4) .
C13 C18 1.385(4) .
C14 C15 1.389(4) .
C14 H14 0.9500 .
C15 C16 1.375(5) .
C15 H15 0.9500 .
C16 C17 1.380(4) .
C16 H16 0.9500 .
C17 C18 1.386(4) .
C17 H17 0.9500 .
C18 H18 0.9500 .
N1 H1N 0.88(3) .
O2 H2A 0.8400 .
